data_4029532
loop_
_publ_author_name
'Cai, Hua'
'Nie, Jing'
'Zheng, Yan'
'Ma, Jun-An'

_publ_section_title
;
 Lithium binaphtholate-catalyzed enantioselective enyne addition to
 ketones: access to enynylated tertiary alcohols.
;
_journal_issue 12
_journal_name_full 'The Journal of organic chemistry'
_journal_page_first 5484
_journal_page_last 5493
_journal_paper_doi 10.1021/jo5005839
_journal_volume 79
_journal_year 2014
_chemical_absolute_configuration ad
_chemical_formula_sum 'C20 H17 F3 O2'
_chemical_formula_weight 346.34
_chemical_name_systematic
; 
 ? 
;
_space_group_IT_number 18
_symmetry_cell_setting orthorhombic
_symmetry_space_group_name_Hall 'P 2 2ab'
_symmetry_space_group_name_H-M 'P 21 21 2'
_atom_sites_solution_hydrogens geom
_atom_sites_solution_primary direct
_atom_sites_solution_secondary difmap
_audit_creation_method SHELXL-97
_cell_angle_alpha 90.00
_cell_angle_beta 90.00
_cell_angle_gamma 90.00
_cell_formula_units_Z 4
_cell_length_a 7.5685(2)
_cell_length_b 28.8622(5)
_cell_length_c 8.11320(10)
_cell_measurement_reflns_used 5912
_cell_measurement_temperature 291(2)
_cell_measurement_theta_max 69.4678
_cell_measurement_theta_min 3.0597
_cell_volume 1772.28(6)
_computing_cell_refinement 'CrysAlisPro (Agilent Technologies)'
_computing_data_collection 'CrysAlisPro (Agilent Technologies)'
_computing_data_reduction 'CrysAlisPro (Agilent Technologies)'
_computing_molecular_graphics 'Ortep-3 (L. J. Farrugia, 2001)'
_computing_publication_material SHELXL-97
_computing_structure_refinement 'SHELXL-97 (Sheldrick, 1997)'
_computing_structure_solution 'SHELXS-97 (Sheldrick, 1997)'
_diffrn_ambient_temperature 291(2)
_diffrn_detector_area_resol_mean 15.9149
_diffrn_measured_fraction_theta_full 0.989
_diffrn_measured_fraction_theta_max 0.989
_diffrn_measurement_device_type 'Gemini S Ultra, Agilent Technologies'
_diffrn_measurement_method '\w scans'
_diffrn_radiation_monochromator mirror
_diffrn_radiation_source 'Enhance Ultra (Cu) X-ray Source'
_diffrn_radiation_type CuK\a
_diffrn_radiation_wavelength 1.54184
_diffrn_reflns_av_R_equivalents 0.0238
_diffrn_reflns_av_sigmaI/netI 0.0192
_diffrn_reflns_limit_h_max 7
_diffrn_reflns_limit_h_min -8
_diffrn_reflns_limit_k_max 34
_diffrn_reflns_limit_k_min -34
_diffrn_reflns_limit_l_max 9
_diffrn_reflns_limit_l_min -9
_diffrn_reflns_number 12768
_diffrn_reflns_theta_full 69.59
_diffrn_reflns_theta_max 69.59
_diffrn_reflns_theta_min 3.06
_exptl_absorpt_coefficient_mu 0.883
_exptl_absorpt_correction_T_max 0.7776
_exptl_absorpt_correction_T_min 0.7136
_exptl_absorpt_correction_type multi-scan
_exptl_absorpt_process_details
;
CrysAlisPro, Agilent Technologies,
Version 1.171.36.21 (release 14-08-2012 CrysAlis171 .NET)
(compiled Sep 14 2012,17:21:16)
Empirical absorption correction using spherical harmonics,
 implemented in SCALE3 ABSPACK scaling algorithm.
;
_exptl_crystal_density_diffrn 1.298
_exptl_crystal_density_method 'not measured'
_exptl_crystal_F_000 720
_exptl_crystal_size_max 0.41
_exptl_crystal_size_mid 0.37
_exptl_crystal_size_min 0.30
_refine_diff_density_max 0.188
_refine_diff_density_min -0.217
_refine_diff_density_rms 0.033
_refine_ls_abs_structure_details 'Flack H D (1983), Acta Cryst. A39, 876-881'
_refine_ls_abs_structure_Flack 0.0(2)
_refine_ls_extinction_method none
_refine_ls_goodness_of_fit_ref 1.023
_refine_ls_hydrogen_treatment constr
_refine_ls_matrix_type full
_refine_ls_number_parameters 239
_refine_ls_number_reflns 3277
_refine_ls_number_restraints 1
_refine_ls_restrained_S_all 1.024
_refine_ls_R_factor_all 0.0526
_refine_ls_R_factor_gt 0.0453
_refine_ls_shift/su_max 0.000
_refine_ls_shift/su_mean 0.000
_refine_ls_structure_factor_coef Fsqd
_refine_ls_weighting_details 'calc w=1/[\s^2^(Fo^2^)+(0.0768P)^2^+0.1843P] where P=(Fo^2^+2Fc^2^)/3'
_refine_ls_weighting_scheme calc
_refine_ls_wR_factor_gt 0.1242
_refine_ls_wR_factor_ref 0.1330
_reflns_number_gt 2809
_reflns_number_total 3277
_reflns_threshold_expression >2sigma(I)
_cod_data_source_file jo5005839_si_002.cif
_cod_data_source_block shelxl
_cod_depositor_comments 'Adding full bibliography for 4029532--4029533.cif.'
_cod_database_code 4029532

loop_
_symmetry_equiv_pos_as_xyz
'x, y, z'
'-x, -y, z'
'x+1/2, -y+1/2, -z'
'-x+1/2, y+1/2, -z'

loop_
_atom_site_label
_atom_site_type_symbol
_atom_site_fract_x
_atom_site_fract_y
_atom_site_fract_z
_atom_site_U_iso_or_equiv
_atom_site_adp_type
_atom_site_occupancy
_atom_site_symmetry_multiplicity
_atom_site_calc_flag
_atom_site_refinement_flags
_atom_site_disorder_assembly
_atom_site_disorder_group
O2 O 0.0784(2) 0.67711(5) -1.02756(19) 0.0772(4) Uani 1 1 d . . .
O1 O 0.4551(2) 0.91639(6) -0.0238(2) 0.0869(5) Uani 1 1 d . . .
H1 H 0.4763 0.8889 -0.0084 0.130 Uiso 1 1 calc R . .
C15 C 0.0773(3) 0.71035(7) -0.9079(3) 0.0645(5) Uani 1 1 d . . .
C16 C 0.0034(3) 0.75371(8) -0.9261(3) 0.0779(6) Uani 1 1 d . . .
H16 H -0.0513 0.7618 -1.0246 0.093 Uiso 1 1 calc R . .
C14 C 0.1592(3) 0.69890(8) -0.7613(3) 0.0719(6) Uani 1 1 d . . .
H14 H 0.2092 0.6697 -0.7477 0.086 Uiso 1 1 calc R . .
C7 C 0.2776(3) 0.92146(7) -0.0831(3) 0.0708(5) Uani 1 1 d . . .
C13 C 0.1664(3) 0.73093(8) -0.6350(3) 0.0738(6) Uani 1 1 d . . .
H13 H 0.2208 0.7228 -0.5363 0.089 Uiso 1 1 calc R . .
C17 C 0.0105(4) 0.78504(8) -0.7985(3) 0.0819(7) Uani 1 1 d . . .
H17 H -0.0428 0.8138 -0.8117 0.098 Uiso 1 1 calc R . .
C8 C 0.2360(3) 0.88237(8) -0.1932(3) 0.0778(6) Uani 1 1 d . . .
C1 C -0.0960(3) 0.93095(7) 0.3171(3) 0.0717(6) Uani 1 1 d . A .
C6 C 0.0827(4) 0.93463(9) 0.3464(3) 0.0862(7) Uani 1 1 d . . .
H6 H 0.1228 0.9396 0.4533 0.103 Uiso 1 1 calc R . .
C4 C 0.1466(3) 0.92332(6) 0.0599(3) 0.0653(5) Uani 1 1 d . . .
C9 C 0.2139(4) 0.85042(9) -0.2849(3) 0.0821(6) Uani 1 1 d . . .
C5 C 0.2031(4) 0.93104(9) 0.2195(3) 0.0803(6) Uani 1 1 d . . .
H5 H 0.3233 0.9338 0.2415 0.096 Uiso 1 1 calc R . .
C12 C 0.0941(3) 0.77514(7) -0.6520(3) 0.0706(5) Uani 1 1 d U . .
C20 C -0.2246(4) 0.93344(10) 0.4525(3) 0.0895(7) Uani 1 1 d . . .
C3 C -0.0339(3) 0.92008(9) 0.0322(3) 0.0799(6) Uani 1 1 d . A .
H3 H -0.0748 0.9151 -0.0744 0.096 Uiso 1 1 calc R . .
C2 C -0.1526(3) 0.92404(9) 0.1576(3) 0.0834(7) Uani 1 1 d . . .
H2 H -0.2729 0.9221 0.1353 0.100 Uiso 1 1 calc R A .
C19 C 0.2737(4) 0.96714(8) -0.1788(4) 0.0889(7) Uani 1 1 d . . .
H19A H 0.3548 0.9655 -0.2696 0.133 Uiso 1 1 calc R . .
H19B H 0.3074 0.9921 -0.1071 0.133 Uiso 1 1 calc R . .
H19C H 0.1565 0.9725 -0.2198 0.133 Uiso 1 1 calc R . .
C10 C 0.1997(4) 0.81158(9) -0.3944(4) 0.0851(7) Uani 1 1 d . . .
H10 H 0.2626 0.7849 -0.3688 0.102 Uiso 1 1 calc R . .
C11 C 0.1050(3) 0.81161(9) -0.5256(3) 0.0819(6) Uani 1 1 d U . .
H11 H 0.0352 0.8377 -0.5428 0.098 Uiso 1 1 calc R . .
C18 C 0.0045(5) 0.68824(12) -1.1835(3) 0.1099(10) Uani 1 1 d . . .
H18A H 0.0188 0.6624 -1.2569 0.165 Uiso 1 1 calc R . .
H18B H 0.0636 0.7149 -1.2281 0.165 Uiso 1 1 calc R . .
H18C H -0.1190 0.6949 -1.1707 0.165 Uiso 1 1 calc R . .
F1 F -0.3122(6) 0.89378(9) 0.4727(4) 0.1546(14) Uani 0.841(3) 1 d P A 2
F2 F -0.1569(4) 0.94294(16) 0.5987(3) 0.1578(14) Uani 0.841(3) 1 d P A 2
F3 F -0.3476(4) 0.96499(12) 0.4311(4) 0.1397(11) Uani 0.841(3) 1 d P A 2
F1' F -0.197(3) 0.9029(5) 0.560(3) 0.1546(14) Uani 0.159(3) 1 d P A 1
F3' F -0.388(2) 0.9265(8) 0.413(2) 0.1397(11) Uani 0.159(3) 1 d P A 1
F2' F -0.207(3) 0.9676(9) 0.5295(19) 0.1578(14) Uani 0.159(3) 1 d P A 1

loop_
_atom_site_aniso_label
_atom_site_aniso_U_11
_atom_site_aniso_U_22
_atom_site_aniso_U_33
_atom_site_aniso_U_23
_atom_site_aniso_U_13
_atom_site_aniso_U_12
O2 0.0894(11) 0.0739(8) 0.0683(8) -0.0070(7) -0.0031(8) 0.0002(8)
O1 0.0697(10) 0.0828(10) 0.1082(12) -0.0119(9) -0.0237(9) 0.0056(8)
C15 0.0609(12) 0.0647(10) 0.0679(11) -0.0007(9) -0.0019(10) -0.0054(9)
C16 0.0762(14) 0.0752(12) 0.0822(14) 0.0015(12) -0.0154(12) 0.0072(11)
C14 0.0798(15) 0.0623(11) 0.0735(13) 0.0048(9) -0.0028(12) 0.0035(10)
C7 0.0719(13) 0.0628(11) 0.0777(13) -0.0051(10) -0.0177(11) 0.0003(10)
C13 0.0780(15) 0.0789(13) 0.0646(11) 0.0034(10) -0.0066(11) -0.0034(11)
C17 0.0815(15) 0.0633(11) 0.1009(17) -0.0007(12) -0.0109(14) 0.0065(11)
C8 0.0751(15) 0.0726(13) 0.0858(15) -0.0102(11) -0.0084(12) 0.0014(10)
C1 0.0815(15) 0.0604(10) 0.0732(12) -0.0047(9) -0.0142(11) 0.0034(10)
C6 0.0951(18) 0.0935(16) 0.0699(13) -0.0144(12) -0.0265(14) 0.0024(14)
C4 0.0715(12) 0.0523(9) 0.0722(12) -0.0028(9) -0.0190(10) 0.0010(9)
C9 0.0780(15) 0.0770(13) 0.0915(16) -0.0159(12) -0.0069(13) -0.0013(12)
C5 0.0748(14) 0.0881(15) 0.0780(14) -0.0146(12) -0.0247(12) 0.0005(12)
C12 0.0667(13) 0.0616(10) 0.0837(13) -0.0061(10) 0.0025(11) -0.0053(9)
C20 0.099(2) 0.0907(16) 0.0787(15) -0.0085(14) -0.0051(14) 0.0022(15)
C3 0.0743(14) 0.0986(16) 0.0668(12) -0.0046(11) -0.0206(12) -0.0030(12)
C2 0.0712(14) 0.0976(16) 0.0814(14) -0.0036(13) -0.0188(13) -0.0002(13)
C19 0.0976(19) 0.0729(13) 0.0961(17) 0.0054(12) -0.0056(15) -0.0031(13)
C10 0.0818(16) 0.0793(14) 0.0942(16) -0.0110(13) -0.0066(14) 0.0040(12)
C11 0.0730(14) 0.0743(13) 0.0984(16) -0.0070(11) -0.0066(13) -0.0005(11)
C18 0.139(3) 0.114(2) 0.0766(15) -0.0125(15) -0.0272(18) 0.006(2)
F1 0.218(4) 0.1100(16) 0.136(2) -0.0168(15) 0.072(2) -0.053(2)
F2 0.128(2) 0.268(4) 0.0765(15) -0.0510(19) -0.0133(14) 0.027(2)
F3 0.1215(19) 0.150(2) 0.148(2) 0.0322(19) 0.0373(17) 0.0579(18)
F1' 0.218(4) 0.1100(16) 0.136(2) -0.0168(15) 0.072(2) -0.053(2)
F3' 0.1215(19) 0.150(2) 0.148(2) 0.0322(19) 0.0373(17) 0.0579(18)
F2' 0.128(2) 0.268(4) 0.0765(15) -0.0510(19) -0.0133(14) 0.027(2)

loop_
_atom_type_symbol
_atom_type_description
_atom_type_scat_dispersion_real
_atom_type_scat_dispersion_imag
_atom_type_scat_source
C C 0.0181 0.0091 'International Tables Vol C Tables 4.2.6.8 and 6.1.1.4'
H H 0.0000 0.0000 'International Tables Vol C Tables 4.2.6.8 and 6.1.1.4'
O O 0.0492 0.0322 'International Tables Vol C Tables 4.2.6.8 and 6.1.1.4'
F F 0.0727 0.0534 'International Tables Vol C Tables 4.2.6.8 and 6.1.1.4'

loop_
_geom_angle_atom_site_label_1
_geom_angle_atom_site_label_2
_geom_angle_atom_site_label_3
_geom_angle
C15 O2 C18 118.19(19)
C7 O1 H1 109.5
O2 C15 C16 124.3(2)
O2 C15 C14 116.21(18)
C16 C15 C14 119.4(2)
C17 C16 C15 120.0(2)
C17 C16 H16 120.0
C15 C16 H16 120.0
C15 C14 C13 119.8(2)
C15 C14 H14 120.1
C13 C14 H14 120.1
O1 C7 C8 109.01(19)
O1 C7 C4 110.87(18)
C8 C7 C4 110.40(19)
O1 C7 C19 106.0(2)
C8 C7 C19 110.4(2)
C4 C7 C19 110.04(19)
C14 C13 C12 121.5(2)
C14 C13 H13 119.2
C12 C13 H13 119.2
C16 C17 C12 122.1(2)
C16 C17 H17 118.9
C12 C17 H17 118.9
C9 C8 C7 175.7(3)
C6 C1 C2 118.6(2)
C6 C1 C20 121.2(2)
C2 C1 C20 120.2(2)
C1 C6 C5 121.0(2)
C1 C6 H6 119.5
C5 C6 H6 119.5
C5 C4 C3 117.8(2)
C5 C4 C7 121.1(2)
C3 C4 C7 120.9(2)
C8 C9 C10 176.3(3)
C6 C5 C4 120.5(2)
C6 C5 H5 119.8
C4 C5 H5 119.8
C17 C12 C13 117.1(2)
C17 C12 C11 118.6(2)
C13 C12 C11 124.3(2)
F2' C20 F1' 101.7(12)
F2' C20 F3' 111.7(12)
F1' C20 F3' 102.9(13)
F2' C20 F3 64.4(10)
F1' C20 F3 134.1(9)
F3' C20 F3 52.9(9)
F2' C20 F2 46.0(10)
F1' C20 F2 57.2(9)
F3' C20 F2 128.7(8)
F3 C20 F2 104.5(3)
F2' C20 F1 135.4(10)
F1' C20 F1 52.8(10)
F3' C20 F1 54.7(8)
F3 C20 F1 105.0(3)
F2 C20 F1 105.1(3)
F2' C20 C1 111.3(10)
F1' C20 C1 111.9(9)
F3' C20 C1 116.1(8)
F3 C20 C1 113.9(2)
F2 C20 C1 115.1(3)
F1 C20 C1 112.3(2)
C2 C3 C4 121.5(2)
C2 C3 H3 119.2
C4 C3 H3 119.2
C3 C2 C1 120.6(2)
C3 C2 H2 119.7
C1 C2 H2 119.7
C7 C19 H19A 109.5
C7 C19 H19B 109.5
H19A C19 H19B 109.5
C7 C19 H19C 109.5
H19A C19 H19C 109.5
H19B C19 H19C 109.5
C11 C10 C9 123.7(3)
C11 C10 H10 118.1
C9 C10 H10 118.1
C10 C11 C12 127.5(2)
C10 C11 H11 116.2
C12 C11 H11 116.2
O2 C18 H18A 109.5
O2 C18 H18B 109.5
H18A C18 H18B 109.5
O2 C18 H18C 109.5
H18A C18 H18C 109.5
H18B C18 H18C 109.5

loop_
_geom_bond_atom_site_label_1
_geom_bond_atom_site_label_2
_geom_bond_distance
O2 C15 1.365(2)
O2 C18 1.420(3)
O1 C7 1.435(3)
O1 H1 0.8200
C15 C16 1.379(3)
C15 C14 1.381(3)
C16 C17 1.375(3)
C16 H16 0.9300
C14 C13 1.381(3)
C14 H14 0.9300
C7 C8 1.473(3)
C7 C4 1.527(3)
C7 C19 1.530(3)
C13 C12 1.395(3)
C13 H13 0.9300
C17 C12 1.377(3)
C17 H17 0.9300
C8 C9 1.197(3)
C1 C6 1.377(4)
C1 C2 1.378(3)
C1 C20 1.469(4)
C6 C5 1.379(4)
C6 H6 0.9300
C4 C5 1.382(3)
C4 C3 1.388(3)
C9 C10 1.434(4)
C5 H5 0.9300
C12 C11 1.472(3)
C20 F2' 1.18(2)
C20 F1' 1.26(2)
C20 F3' 1.294(19)
C20 F3 1.314(4)
C20 F2 1.320(4)
C20 F1 1.333(4)
C3 C2 1.362(4)
C3 H3 0.9300
C2 H2 0.9300
C19 H19A 0.9600
C19 H19B 0.9600
C19 H19C 0.9600
C10 C11 1.283(4)
C10 H10 0.9300
C11 H11 0.9300
C18 H18A 0.9600
C18 H18B 0.9600
C18 H18C 0.9600

loop_
_geom_torsion_atom_site_label_1
_geom_torsion_atom_site_label_2
_geom_torsion_atom_site_label_3
_geom_torsion_atom_site_label_4
_geom_torsion
C18 O2 C15 C16 2.4(4)
C18 O2 C15 C14 -176.6(3)
O2 C15 C16 C17 -179.4(2)
C14 C15 C16 C17 -0.4(4)
O2 C15 C14 C13 178.9(2)
C16 C15 C14 C13 -0.1(3)
C15 C14 C13 C12 -0.6(4)
C15 C16 C17 C12 1.8(4)
O1 C7 C8 C9 -27(4)
C4 C7 C8 C9 -149(4)
C19 C7 C8 C9 89(4)
C2 C1 C6 C5 -0.6(4)
C20 C1 C6 C5 178.3(2)
O1 C7 C4 C5 15.1(3)
C8 C7 C4 C5 136.0(2)
C19 C7 C4 C5 -101.9(2)
O1 C7 C4 C3 -168.78(19)
C8 C7 C4 C3 -47.9(3)
C19 C7 C4 C3 74.2(3)
C7 C8 C9 C10 14(8)
C1 C6 C5 C4 -0.5(4)
C3 C4 C5 C6 1.0(3)
C7 C4 C5 C6 177.2(2)
C16 C17 C12 C13 -2.4(4)
C16 C17 C12 C11 176.3(2)
C14 C13 C12 C17 1.8(4)
C14 C13 C12 C11 -176.9(2)
C6 C1 C20 F2' 55.2(12)
C2 C1 C20 F2' -126.0(12)
C6 C1 C20 F1' -57.8(12)
C2 C1 C20 F1' 121.0(12)
C6 C1 C20 F3' -175.5(10)
C2 C1 C20 F3' 3.3(11)
C6 C1 C20 F3 125.6(3)
C2 C1 C20 F3 -55.5(4)
C6 C1 C20 F2 5.0(4)
C2 C1 C20 F2 -176.1(3)
C6 C1 C20 F1 -115.2(3)
C2 C1 C20 F1 63.7(4)
C5 C4 C3 C2 -0.4(4)
C7 C4 C3 C2 -176.6(2)
C4 C3 C2 C1 -0.7(4)
C6 C1 C2 C3 1.2(4)
C20 C1 C2 C3 -177.7(2)
C8 C9 C10 C11 -136(5)
C9 C10 C11 C12 174.3(3)
C17 C12 C11 C10 -168.1(3)
C13 C12 C11 C10 10.5(4)
